data_7017633
loop_
_publ_author_name
'Voloshin, Yan Z.'
'Belov, Alexander S.'
'Varzatskii, Oleg A.'
'Shul'ga, Sergey V.'
'Stuzhin, Pavel A.'
'Starikova, Zoya A.'
'Lebed, Ekaterina G.'
'Bubnov, Yurii N.'

_publ_section_title
;
 Synthesis and structure of the first clathrochelate iron(II)
 tris-dioximates with inherent nitrile substituent(s) and new
 dehalogenation--reduction reaction at a quasi-aromatic macrobicyclic
 framework.
;
_journal_issue 3
_journal_name_full 'Dalton transactions (Cambridge, England : 2003)'
_journal_page_first 921
_journal_page_last 928
_journal_paper_doi 10.1039/c1dt11285f
_journal_volume 41
_journal_year 2012
_chemical_formula_moiety 'C30 H20 B2 F2 Fe I2 N6 O6, 2(C6 H6)'
_chemical_formula_sum 'C42 H32 B2 F2 Fe I2 N6 O6'
_chemical_formula_weight 1086.01
_chemical_name_systematic
;
?
;
_space_group_IT_number 14
_symmetry_cell_setting monoclinic
_symmetry_space_group_name_Hall '-P 2ybc'
_symmetry_space_group_name_H-M 'P 1 21/c 1'
_atom_sites_solution_hydrogens geom
_atom_sites_solution_primary direct
_atom_sites_solution_secondary difmap
_audit_creation_method SHELXL-97
_cell_angle_alpha 90.00
_cell_angle_beta 91.307(5)
_cell_angle_gamma 90.00
_cell_formula_units_Z 4
_cell_length_a 15.266(4)
_cell_length_b 10.531(3)
_cell_length_c 27.206(7)
_cell_measurement_reflns_used 494
_cell_measurement_temperature 120(2)
_cell_measurement_theta_max 23
_cell_measurement_theta_min 3
_cell_volume 4373(2)
_computing_cell_refinement 'Bruker SAINT'
_computing_data_collection 'Bruker APEX II'
_computing_data_reduction 'Bruker SAINT'
_computing_molecular_graphics 'Bruker SHELXTL'
_computing_publication_material 'Bruker SHELXTL'
_computing_structure_refinement 'SHELXL-97 (Sheldrick, 1997)'
_computing_structure_solution 'SHELXS-97 (Sheldrick, 1997)'
_diffrn_ambient_temperature 120(2)
_diffrn_measured_fraction_theta_full 0.943
_diffrn_measured_fraction_theta_max 0.943
_diffrn_measurement_device_type 'Bruker SMART 1000 CCD area detector'
_diffrn_measurement_method 'phi and omega scans'
_diffrn_radiation_monochromator graphite
_diffrn_radiation_source 'fine-focus sealed tube'
_diffrn_radiation_type MoK\a
_diffrn_radiation_wavelength 0.71073
_diffrn_reflns_av_R_equivalents 0.0738
_diffrn_reflns_av_sigmaI/netI 0.0466
_diffrn_reflns_limit_h_max 16
_diffrn_reflns_limit_h_min -16
_diffrn_reflns_limit_k_max 11
_diffrn_reflns_limit_k_min -11
_diffrn_reflns_limit_l_max 29
_diffrn_reflns_limit_l_min -29
_diffrn_reflns_number 27556
_diffrn_reflns_theta_full 23.00
_diffrn_reflns_theta_max 23.00
_diffrn_reflns_theta_min 1.33
_exptl_absorpt_coefficient_mu 1.819
_exptl_absorpt_correction_T_max 0.579
_exptl_absorpt_correction_T_min 0.480
_exptl_absorpt_correction_type multi-scan
_exptl_absorpt_process_details 'SADABS (Sheldrick, 1998a)'
_exptl_crystal_colour red
_exptl_crystal_density_diffrn 1.650
_exptl_crystal_density_method 'not measured'
_exptl_crystal_description plate
_exptl_crystal_F_000 2136
_exptl_crystal_size_max 0.50
_exptl_crystal_size_mid 0.35
_exptl_crystal_size_min 0.20
_refine_diff_density_max 2.958
_refine_diff_density_min -1.215
_refine_diff_density_rms 0.166
_refine_ls_extinction_method none
_refine_ls_goodness_of_fit_ref 1.006
_refine_ls_hydrogen_treatment constr
_refine_ls_matrix_type full
_refine_ls_number_parameters 478
_refine_ls_number_reflns 5741
_refine_ls_number_restraints 0
_refine_ls_restrained_S_all 1.006
_refine_ls_R_factor_all 0.0928
_refine_ls_R_factor_gt 0.0780
_refine_ls_shift/su_max 0.001
_refine_ls_shift/su_mean 0.000
_refine_ls_structure_factor_coef Fsqd
_refine_ls_weighting_details 'calc w=1/[\s^2^(Fo^2^)+(0.0091P)^2^+135.0691P] where P=(Fo^2^+2Fc^2^)/3'
_refine_ls_weighting_scheme calc
_refine_ls_wR_factor_gt 0.1515
_refine_ls_wR_factor_ref 0.1577
_reflns_number_gt 4549
_reflns_number_total 5741
_reflns_threshold_expression I>2\s(I)
_cod_data_source_file c1dt11285f.txt
_cod_data_source_block fi
_cod_depositor_comments
;
The following automatic conversions were performed:

'_symmetry_cell_setting' value 'Monoclinic' changed to 'monoclinic'
according to /home/saulius/struct/CIF-dictionaries/cif_core.dic
dictionary named 'cif_core.dic' version 2.4.1 from 2010-06-29.

Automatic conversion script
Id: cif_fix_values 1715 2011-07-08 13:25:40Z adriana 
;
_cod_original_cell_volume 4372.5(18)
_cod_original_sg_symbol_H-M 'P 21/c'
_cod_database_code 7017633

loop_
_symmetry_equiv_pos_as_xyz
'x, y, z'
'-x, y+1/2, -z+1/2'
'-x, -y, -z'
'x, -y-1/2, z-1/2'

loop_
_atom_site_label
_atom_site_type_symbol
_atom_site_fract_x
_atom_site_fract_y
_atom_site_fract_z
_atom_site_U_iso_or_equiv
_atom_site_adp_type
_atom_site_occupancy
_atom_site_symmetry_multiplicity
_atom_site_calc_flag
_atom_site_refinement_flags
I1 I 0.37276(4) 1.51506(7) 0.03495(2) 0.0252(2) Uani 1 1 d .
I2 I 0.12429(4) 1.50536(8) 0.03587(3) 0.0296(2) Uani 1 1 d .
Fe1 Fe 0.24588(10) 1.29906(14) -0.10334(5) 0.0205(4) Uani 1 1 d .
O1 O 0.4142(4) 1.3535(7) -0.0576(3) 0.0243(17) Uani 1 1 d .
O2 O 0.0782(4) 1.3744(7) -0.0643(3) 0.0233(17) Uani 1 1 d .
O3 O 0.3960(4) 1.4266(7) -0.1425(3) 0.0234(17) Uani 1 1 d .
O4 O 0.0738(4) 1.2925(7) -0.1499(3) 0.0272(18) Uani 1 1 d .
O5 O 0.4170(4) 1.1999(7) -0.1255(3) 0.0292(19) Uani 1 1 d .
O6 O 0.0944(4) 1.1467(7) -0.0803(3) 0.0256(18) Uani 1 1 d .
N1 N 0.3247(5) 1.3584(8) -0.0533(3) 0.020(2) Uani 1 1 d .
N2 N 0.1674(5) 1.3828(8) -0.0601(3) 0.0184(19) Uani 1 1 d .
N3 N 0.3083(5) 1.4062(9) -0.1472(3) 0.025(2) Uani 1 1 d .
N4 N 0.1605(5) 1.3248(9) -0.1548(3) 0.023(2) Uani 1 1 d .
N5 N 0.3310(5) 1.1721(9) -0.1166(3) 0.024(2) Uani 1 1 d .
N6 N 0.1827(5) 1.1471(9) -0.0883(3) 0.023(2) Uani 1 1 d .
F1 F 0.5267(4) 1.3464(6) -0.1113(2) 0.0324(16) Uani 1 1 d .
F2 F -0.0354(4) 1.2539(7) -0.0962(2) 0.0354(16) Uani 1 1 d .
B1 B 0.4392(8) 1.3327(13) -0.1084(5) 0.027(3) Uani 1 1 d .
B2 B 0.0520(8) 1.2663(14) -0.0993(5) 0.028(3) Uani 1 1 d .
C1 C 0.2948(6) 1.4270(9) -0.0174(4) 0.016(2) Uani 1 1 d .
C2 C 0.1995(7) 1.4318(10) -0.0199(4) 0.022(2) Uani 1 1 d .
C3 C 0.2695(7) 1.4346(10) -0.1903(4) 0.023(2) Uani 1 1 d .
C4 C 0.1797(7) 1.3962(11) -0.1930(4) 0.026(3) Uani 1 1 d .
C5 C 0.3118(7) 1.0518(11) -0.1084(4) 0.025(3) Uani 1 1 d .
C6 C 0.2210(7) 1.0387(11) -0.0949(4) 0.024(3) Uani 1 1 d .
C7 C 0.3158(5) 1.5010(7) -0.2305(2) 0.031(3) Uani 1 1 d G
C8 C 0.3051(5) 1.4537(6) -0.2780(3) 0.034(3) Uani 1 1 d G
H8A H 0.2736 1.3770 -0.2835 0.041 Uiso 1 1 calc R
C9 C 0.3404(5) 1.5187(8) -0.3174(2) 0.042(3) Uani 1 1 d G
H9A H 0.3331 1.4864 -0.3498 0.051 Uiso 1 1 calc R
C10 C 0.3864(5) 1.6309(8) -0.3093(3) 0.054(4) Uani 1 1 d G
H10B H 0.4105 1.6754 -0.3362 0.065 Uiso 1 1 calc R
C11 C 0.3971(5) 1.6782(7) -0.2618(3) 0.050(4) Uani 1 1 d G
H11A H 0.4285 1.7549 -0.2563 0.060 Uiso 1 1 calc R
C12 C 0.3618(5) 1.6132(7) -0.2224(2) 0.040(3) Uani 1 1 d G
H12B H 0.3691 1.6455 -0.1900 0.048 Uiso 1 1 calc R
C13 C 0.1184(4) 1.4282(7) -0.2343(2) 0.029(3) Uani 1 1 d G
C14 C 0.0722(5) 1.3322(6) -0.2585(3) 0.035(3) Uani 1 1 d G
H14A H 0.0750 1.2476 -0.2465 0.043 Uiso 1 1 calc R
C15 C 0.0220(5) 1.3601(7) -0.3004(3) 0.048(4) Uani 1 1 d G
H15A H -0.0096 1.2945 -0.3170 0.057 Uiso 1 1 calc R
C16 C 0.0179(5) 1.4839(8) -0.3180(2) 0.048(4) Uani 1 1 d G
H16A H -0.0165 1.5030 -0.3466 0.058 Uiso 1 1 calc R
C17 C 0.0640(5) 1.5799(6) -0.2937(3) 0.045(4) Uani 1 1 d G
H17A H 0.0612 1.6645 -0.3057 0.055 Uiso 1 1 calc R
C18 C 0.1143(5) 1.5520(6) -0.2519(3) 0.040(3) Uani 1 1 d G
H18A H 0.1458 1.6176 -0.2353 0.048 Uiso 1 1 calc R
C19 C 0.3771(4) 0.9466(6) -0.1103(3) 0.029(3) Uani 1 1 d G
C20 C 0.3786(5) 0.8557(7) -0.0732(2) 0.036(3) Uani 1 1 d G
H20A H 0.3406 0.8635 -0.0462 0.043 Uiso 1 1 calc R
C21 C 0.4358(5) 0.7533(6) -0.0757(3) 0.043(3) Uani 1 1 d G
H21A H 0.4369 0.6911 -0.0504 0.051 Uiso 1 1 calc R
C22 C 0.4914(5) 0.7418(6) -0.1152(3) 0.042(3) Uani 1 1 d G
H22A H 0.5305 0.6718 -0.1169 0.050 Uiso 1 1 calc R
C23 C 0.4899(4) 0.8327(7) -0.1522(3) 0.038(3) Uani 1 1 d G
H23A H 0.5279 0.8249 -0.1792 0.045 Uiso 1 1 calc R
C24 C 0.4327(5) 0.9351(6) -0.1498(2) 0.027(3) Uani 1 1 d G
H24A H 0.4316 0.9973 -0.1751 0.033 Uiso 1 1 calc R
C25 C 0.1746(5) 0.9133(5) -0.0917(3) 0.029(3) Uani 1 1 d G
C26 C 0.1149(5) 0.8913(6) -0.0548(2) 0.030(3) Uani 1 1 d G
H26A H 0.1037 0.9555 -0.0313 0.036 Uiso 1 1 calc R
C27 C 0.0716(5) 0.7754(7) -0.0525(3) 0.045(4) Uani 1 1 d G
H27A H 0.0308 0.7604 -0.0273 0.054 Uiso 1 1 calc R
C28 C 0.0881(5) 0.6815(6) -0.0869(3) 0.044(4) Uani 1 1 d G
H28A H 0.0585 0.6023 -0.0853 0.053 Uiso 1 1 calc R
C29 C 0.1478(5) 0.7035(6) -0.1238(3) 0.035(3) Uani 1 1 d G
H29A H 0.1591 0.6393 -0.1474 0.042 Uiso 1 1 calc R
C30 C 0.1911(4) 0.8194(7) -0.1262(2) 0.034(3) Uani 1 1 d G
H30A H 0.2319 0.8344 -0.1514 0.041 Uiso 1 1 calc R
C1S C 0.2212(10) 0.9290(12) -0.3104(4) 0.099(7) Uani 1 1 d G
H1SA H 0.1950 0.8711 -0.3331 0.119 Uiso 1 1 calc R
C2S C 0.3057(9) 0.9733(13) -0.3178(4) 0.095(7) Uani 1 1 d G
H2SA H 0.3371 0.9456 -0.3456 0.114 Uiso 1 1 calc R
C3S C 0.3441(7) 1.0580(13) -0.2846(5) 0.084(6) Uani 1 1 d G
H3SA H 0.4018 1.0883 -0.2897 0.101 Uiso 1 1 calc R
C4S C 0.2980(9) 1.0985(10) -0.2440(4) 0.069(5) Uani 1 1 d G
H4SA H 0.3243 1.1565 -0.2213 0.083 Uiso 1 1 calc R
C5S C 0.2136(9) 1.0543(12) -0.2366(3) 0.079(6) Uani 1 1 d G
H5SA H 0.1821 1.0820 -0.2088 0.094 Uiso 1 1 calc R
C6S C 0.1752(7) 0.9695(14) -0.2698(5) 0.088(6) Uani 1 1 d G
H6SA H 0.1174 0.9393 -0.2647 0.106 Uiso 1 1 calc R
C7S C -0.2213(13) 0.8879(16) -0.0608(5) 0.135(11) Uani 1 1 d G
H7SA H -0.1848 0.8151 -0.0626 0.162 Uiso 1 1 calc R
C8S C -0.1865(8) 1.008(2) -0.0685(5) 0.103(7) Uani 1 1 d G
H8SA H -0.1262 1.0174 -0.0756 0.123 Uiso 1 1 calc R
C9S C -0.2399(13) 1.1146(14) -0.0657(4) 0.099(8) Uani 1 1 d G
H9SA H -0.2161 1.1967 -0.0710 0.119 Uiso 1 1 calc R
C10S C -0.3281(12) 1.1010(13) -0.0553(4) 0.106(8) Uani 1 1 d G
H10A H -0.3646 1.1738 -0.0534 0.127 Uiso 1 1 calc R
C11S C -0.3629(8) 0.9809(19) -0.0476(4) 0.090(6) Uani 1 1 d G
H11B H -0.4232 0.9716 -0.0404 0.108 Uiso 1 1 calc R
C12S C -0.3095(14) 0.8743(12) -0.0503(5) 0.110(10) Uani 1 1 d G
H12A H -0.3332 0.7922 -0.0450 0.132 Uiso 1 1 calc R

loop_
_atom_site_aniso_label
_atom_site_aniso_U_11
_atom_site_aniso_U_22
_atom_site_aniso_U_33
_atom_site_aniso_U_23
_atom_site_aniso_U_13
_atom_site_aniso_U_12
I1 0.0256(4) 0.0295(4) 0.0204(4) -0.0055(3) -0.0033(3) -0.0017(3)
I2 0.0263(4) 0.0393(5) 0.0232(4) -0.0085(3) 0.0026(3) 0.0011(4)
Fe1 0.0225(8) 0.0199(8) 0.0188(8) -0.0032(6) -0.0022(6) 0.0008(7)
O1 0.013(4) 0.032(4) 0.028(4) -0.007(3) 0.000(3) 0.003(3)
O2 0.018(4) 0.025(4) 0.027(4) -0.011(3) 0.004(3) -0.002(3)
O3 0.015(4) 0.030(4) 0.024(4) 0.000(3) 0.000(3) -0.005(3)
O4 0.011(4) 0.036(5) 0.035(5) -0.004(4) 0.001(3) -0.004(3)
O5 0.013(4) 0.032(5) 0.043(5) -0.013(4) 0.002(3) -0.007(3)
O6 0.013(4) 0.025(4) 0.038(5) -0.001(4) 0.006(3) -0.002(3)
N1 0.015(5) 0.020(5) 0.024(5) -0.003(4) 0.000(4) 0.004(4)
N2 0.021(5) 0.018(5) 0.016(5) -0.009(4) -0.003(4) 0.004(4)
N3 0.013(5) 0.035(6) 0.026(5) 0.003(4) 0.004(4) 0.000(4)
N4 0.011(5) 0.031(5) 0.027(5) -0.005(4) 0.000(4) 0.003(4)
N5 0.017(5) 0.022(5) 0.034(5) -0.008(4) 0.005(4) -0.003(4)
N6 0.015(5) 0.027(5) 0.027(5) -0.002(4) -0.001(4) -0.002(4)
F1 0.020(3) 0.042(4) 0.035(4) -0.009(3) -0.001(3) 0.007(3)
F2 0.021(3) 0.046(4) 0.039(4) -0.013(3) -0.004(3) 0.010(3)
B1 0.019(7) 0.024(7) 0.038(8) -0.007(6) 0.011(6) -0.016(6)
B2 0.006(6) 0.041(8) 0.038(8) -0.005(7) 0.008(5) -0.003(6)
C1 0.021(6) 0.010(5) 0.018(5) 0.009(4) 0.000(4) -0.002(4)
C2 0.020(6) 0.017(6) 0.029(6) 0.006(5) 0.004(5) 0.001(5)
C3 0.023(6) 0.027(6) 0.018(6) -0.001(5) 0.003(5) -0.005(5)
C4 0.027(6) 0.035(7) 0.017(6) 0.001(5) -0.002(5) -0.005(5)
C5 0.018(6) 0.030(7) 0.026(6) 0.002(5) -0.001(5) -0.003(5)
C6 0.019(6) 0.028(7) 0.024(6) -0.006(5) 0.000(5) -0.007(5)
C7 0.023(6) 0.034(7) 0.037(7) -0.006(6) -0.004(5) 0.008(6)
C8 0.036(7) 0.043(7) 0.023(6) 0.004(6) -0.001(5) 0.006(6)
C9 0.035(7) 0.057(9) 0.034(7) 0.011(7) 0.003(6) 0.005(7)
C10 0.036(8) 0.076(11) 0.049(9) 0.018(8) 0.007(7) -0.010(8)
C11 0.045(8) 0.055(9) 0.049(9) 0.022(7) -0.006(7) -0.018(7)
C12 0.037(7) 0.048(8) 0.035(7) 0.014(6) -0.004(6) 0.000(6)
C13 0.022(6) 0.039(7) 0.025(6) -0.006(5) 0.005(5) 0.001(5)
C14 0.026(7) 0.047(8) 0.033(7) -0.007(6) -0.006(5) -0.002(6)
C15 0.040(8) 0.065(10) 0.038(8) 0.010(7) -0.015(6) -0.011(7)
C16 0.027(7) 0.078(11) 0.039(8) 0.001(8) -0.008(6) -0.004(7)
C17 0.026(7) 0.059(9) 0.051(9) 0.009(7) 0.000(6) 0.015(7)
C18 0.039(8) 0.047(8) 0.034(7) 0.007(6) 0.001(6) 0.007(6)
C19 0.024(6) 0.029(7) 0.034(7) -0.010(5) 0.004(5) -0.002(5)
C20 0.031(7) 0.027(7) 0.049(8) 0.014(6) -0.002(6) 0.002(6)
C21 0.029(7) 0.041(8) 0.059(9) 0.013(7) -0.001(6) 0.005(6)
C22 0.027(7) 0.021(7) 0.077(10) -0.005(7) 0.003(7) 0.010(5)
C23 0.021(6) 0.050(8) 0.042(8) 0.001(7) 0.010(5) -0.002(6)
C24 0.019(6) 0.026(6) 0.037(7) -0.001(5) -0.004(5) 0.004(5)
C25 0.020(6) 0.030(7) 0.038(7) -0.006(6) 0.002(5) -0.003(5)
C26 0.027(7) 0.019(6) 0.043(7) 0.008(5) 0.000(5) 0.004(5)
C27 0.026(7) 0.037(8) 0.074(10) 0.015(7) 0.013(7) 0.002(6)
C28 0.017(7) 0.034(8) 0.080(11) 0.013(7) -0.007(7) -0.003(6)
C29 0.043(8) 0.024(7) 0.037(7) -0.004(6) -0.015(6) -0.007(6)
C30 0.028(7) 0.036(7) 0.037(7) 0.000(6) -0.003(5) 0.006(6)
C1S 0.15(2) 0.085(15) 0.060(13) -0.029(11) -0.005(13) -0.019(14)
C2S 0.14(2) 0.074(14) 0.076(14) 0.003(11) 0.056(14) 0.018(13)
C3S 0.076(13) 0.097(16) 0.080(14) 0.044(12) 0.003(11) -0.006(11)
C4S 0.118(16) 0.054(10) 0.035(9) -0.007(8) -0.012(9) 0.023(10)
C5S 0.105(15) 0.094(15) 0.036(9) 0.001(9) 0.002(10) 0.042(12)
C6S 0.085(13) 0.111(17) 0.069(13) -0.003(12) 0.005(10) 0.006(12)
C7S 0.20(3) 0.082(19) 0.12(2) -0.002(15) -0.10(2) 0.021(19)
C8S 0.099(16) 0.11(2) 0.094(16) -0.015(15) -0.034(12) 0.002(16)
C9S 0.15(2) 0.11(2) 0.037(10) 0.002(11) -0.021(12) -0.079(18)
C10S 0.20(3) 0.077(15) 0.038(10) -0.023(10) -0.007(13) -0.016(16)
C11S 0.117(16) 0.110(19) 0.043(10) 0.012(11) -0.001(10) -0.035(15)
C12S 0.18(2) 0.075(16) 0.072(13) 0.051(12) -0.071(16) -0.069(17)

loop_
_atom_type_symbol
_atom_type_description
_atom_type_scat_dispersion_real
_atom_type_scat_dispersion_imag
_atom_type_scat_source
C C 0.0033 0.0016 'International Tables Vol C Tables 4.2.6.8 and 6.1.1.4'
H H 0.0000 0.0000 'International Tables Vol C Tables 4.2.6.8 and 6.1.1.4'
B B 0.0013 0.0007 'International Tables Vol C Tables 4.2.6.8 and 6.1.1.4'
N N 0.0061 0.0033 'International Tables Vol C Tables 4.2.6.8 and 6.1.1.4'
O O 0.0106 0.0060 'International Tables Vol C Tables 4.2.6.8 and 6.1.1.4'
F F 0.0171 0.0103 'International Tables Vol C Tables 4.2.6.8 and 6.1.1.4'
Fe Fe 0.3463 0.8444 'International Tables Vol C Tables 4.2.6.8 and 6.1.1.4'
I I -0.4742 1.8119 'International Tables Vol C Tables 4.2.6.8 and 6.1.1.4'

loop_
_geom_angle_atom_site_label_1
_geom_angle_atom_site_label_2
_geom_angle_atom_site_label_3
_geom_angle
N1 Fe1 N5 86.7(4)
N1 Fe1 N4 152.6(4)
N5 Fe1 N4 114.7(4)
N1 Fe1 N3 86.3(4)
N5 Fe1 N3 86.8(4)
N4 Fe1 N3 78.5(4)
N1 Fe1 N2 78.7(3)
N5 Fe1 N2 151.6(4)
N4 Fe1 N2 87.6(4)
N3 Fe1 N2 116.1(4)
N1 Fe1 N6 115.8(4)
N5 Fe1 N6 78.7(4)
N4 Fe1 N6 86.3(4)
N3 Fe1 N6 152.3(4)
N2 Fe1 N6 85.9(4)
N1 O1 B1 111.6(8)
N2 O2 B2 110.2(7)
N3 O3 B1 111.9(7)
N4 O4 B2 112.3(8)
N5 O5 B1 110.6(8)
N6 O6 B2 111.1(7)
C1 N1 O1 116.7(8)
C1 N1 Fe1 119.4(7)
O1 N1 Fe1 122.8(6)
C2 N2 O2 117.0(8)
C2 N2 Fe1 118.2(7)
O2 N2 Fe1 123.7(6)
C3 N3 O3 117.6(8)
C3 N3 Fe1 117.6(7)
O3 N3 Fe1 122.6(6)
C4 N4 O4 116.6(8)
C4 N4 Fe1 119.8(7)
O4 N4 Fe1 122.5(6)
C5 N5 O5 116.8(9)
C5 N5 Fe1 119.1(7)
O5 N5 Fe1 122.9(6)
C6 N6 O6 117.9(8)
C6 N6 Fe1 118.3(7)
O6 N6 Fe1 122.6(6)
F1 B1 O1 108.7(10)
F1 B1 O3 108.4(9)
O1 B1 O3 111.5(9)
F1 B1 O5 107.3(9)
O1 B1 O5 111.6(9)
O3 B1 O5 109.2(9)
F2 B2 O4 109.1(10)
F2 B2 O6 108.5(10)
O4 B2 O6 112.3(9)
F2 B2 O2 106.1(9)
O4 B2 O2 112.7(10)
O6 B2 O2 107.8(9)
N1 C1 C2 110.5(9)
N1 C1 I1 124.1(7)
C2 C1 I1 125.4(7)
N2 C2 C1 112.6(9)
N2 C2 I2 124.2(7)
C1 C2 I2 123.2(8)
N3 C3 C4 112.8(9)
N3 C3 C7 122.8(9)
C4 C3 C7 124.5(9)
N4 C4 C3 110.5(9)
N4 C4 C13 125.2(9)
C3 C4 C13 124.2(9)
N5 C5 C6 110.6(9)
N5 C5 C19 123.8(9)
C6 C5 C19 125.5(9)
N6 C6 C5 112.8(9)
N6 C6 C25 123.4(8)
C5 C6 C25 123.7(9)
C8 C7 C12 120.0
C8 C7 C3 117.8(6)
C12 C7 C3 121.9(6)
C9 C8 C7 120.0
C9 C8 H8A 120.0
C7 C8 H8A 120.0
C8 C9 C10 120.0
C8 C9 H9A 120.0
C10 C9 H9A 120.0
C11 C10 C9 120.0
C11 C10 H10B 120.0
C9 C10 H10B 120.0
C10 C11 C12 120.0
C10 C11 H11A 120.0
C12 C11 H11A 120.0
C11 C12 C7 120.0
C11 C12 H12B 120.0
C7 C12 H12B 120.0
C14 C13 C18 120.0
C14 C13 C4 119.9(6)
C18 C13 C4 119.7(6)
C13 C14 C15 120.0
C13 C14 H14A 120.0
C15 C14 H14A 120.0
C14 C15 C16 120.0
C14 C15 H15A 120.0
C16 C15 H15A 120.0
C17 C16 C15 120.0
C17 C16 H16A 120.0
C15 C16 H16A 120.0
C16 C17 C18 120.0
C16 C17 H17A 120.0
C18 C17 H17A 120.0
C17 C18 C13 120.0
C17 C18 H18A 120.0
C13 C18 H18A 120.0
C20 C19 C24 120.0
C20 C19 C5 119.2(6)
C24 C19 C5 120.7(6)
C19 C20 C21 120.0
C19 C20 H20A 120.0
C21 C20 H20A 120.0
C20 C21 C22 120.0
C20 C21 H21A 120.0
C22 C21 H21A 120.0
C23 C22 C21 120.0
C23 C22 H22A 120.0
C21 C22 H22A 120.0
C24 C23 C22 120.0
C24 C23 H23A 120.0
C22 C23 H23A 120.0
C23 C24 C19 120.0
C23 C24 H24A 120.0
C19 C24 H24A 120.0
C26 C25 C30 120.0
C26 C25 C6 120.5(6)
C30 C25 C6 119.5(6)
C27 C26 C25 120.0
C27 C26 H26A 120.0
C25 C26 H26A 120.0
C26 C27 C28 120.0
C26 C27 H27A 120.0
C28 C27 H27A 120.0
C27 C28 C29 120.0
C27 C28 H28A 120.0
C29 C28 H28A 120.0
C30 C29 C28 120.0
C30 C29 H29A 120.0
C28 C29 H29A 120.0
C29 C30 C25 120.0
C29 C30 H30A 120.0
C25 C30 H30A 120.0
C2S C1S C6S 120.0
C2S C1S H1SA 120.0
C6S C1S H1SA 120.0
C1S C2S C3S 120.0
C1S C2S H2SA 120.0
C3S C2S H2SA 120.0
C4S C3S C2S 120.0
C4S C3S H3SA 120.0
C2S C3S H3SA 120.0
C3S C4S C5S 120.0
C3S C4S H4SA 120.0
C5S C4S H4SA 120.0
C6S C5S C4S 120.0
C6S C5S H5SA 120.0
C4S C5S H5SA 120.0
C5S C6S C1S 120.0
C5S C6S H6SA 120.0
C1S C6S H6SA 120.0
C8S C7S C12S 120.0
C8S C7S H7SA 120.0
C12S C7S H7SA 120.0
C7S C8S C9S 120.0
C7S C8S H8SA 120.0
C9S C8S H8SA 120.0
C10S C9S C8S 120.0
C10S C9S H9SA 120.0
C8S C9S H9SA 120.0
C11S C10S C9S 120.0
C11S C10S H10A 120.0
C9S C10S H10A 120.0
C12S C11S C10S 120.0
C12S C11S H11B 120.0
C10S C11S H11B 120.0
C11S C12S C7S 120.0
C11S C12S H12A 120.0
C7S C12S H12A 120.0

loop_
_geom_bond_atom_site_label_1
_geom_bond_atom_site_label_2
_geom_bond_distance
I1 C1 2.057(10)
I2 C2 2.074(11)
Fe1 N1 1.902(8)
Fe1 N5 1.904(9)
Fe1 N4 1.910(8)
Fe1 N3 1.912(9)
Fe1 N2 1.914(8)
Fe1 N6 1.917(9)
O1 N1 1.375(10)
O1 B1 1.459(15)
O2 N2 1.367(10)
O2 B2 1.531(15)
O3 N3 1.359(10)
O3 B1 1.499(16)
O4 N4 1.375(10)
O4 B2 1.451(15)
O5 N5 1.373(10)
O5 B1 1.509(15)
O6 N6 1.370(10)
O6 B2 1.502(16)
N1 C1 1.306(13)
N2 C2 1.294(13)
N3 C3 1.337(13)
N4 C4 1.323(14)
N5 C5 1.320(14)
N6 C6 1.298(14)
F1 B1 1.348(13)
F2 B2 1.346(13)
C1 C2 1.456(14)
C3 C4 1.429(15)
C3 C7 1.490(11)
C4 C13 1.483(12)
C5 C6 1.448(14)
C5 C19 1.491(12)
C6 C25 1.502(12)
C7 C8 1.3900
C7 C12 1.3900
C8 C9 1.3900
C8 H8A 0.9500
C9 C10 1.3900
C9 H9A 0.9500
C10 C11 1.3900
C10 H10B 0.9500
C11 C12 1.3900
C11 H11A 0.9500
C12 H12B 0.9500
C13 C14 1.3900
C13 C18 1.3900
C14 C15 1.3900
C14 H14A 0.9500
C15 C16 1.3900
C15 H15A 0.9500
C16 C17 1.3900
C16 H16A 0.9500
C17 C18 1.3900
C17 H17A 0.9500
C18 H18A 0.9500
C19 C20 1.3900
C19 C24 1.3900
C20 C21 1.3900
C20 H20A 0.9500
C21 C22 1.3900
C21 H21A 0.9500
C22 C23 1.3900
C22 H22A 0.9500
C23 C24 1.3900
C23 H23A 0.9500
C24 H24A 0.9500
C25 C26 1.3900
C25 C30 1.3900
C26 C27 1.3900
C26 H26A 0.9500
C27 C28 1.3900
C27 H27A 0.9500
C28 C29 1.3900
C28 H28A 0.9500
C29 C30 1.3900
C29 H29A 0.9500
C30 H30A 0.9500
C1S C2S 1.3900
C1S C6S 1.3900
C1S H1SA 0.9500
C2S C3S 1.3900
C2S H2SA 0.9500
C3S C4S 1.3900
C3S H3SA 0.9500
C4S C5S 1.3900
C4S H4SA 0.9500
C5S C6S 1.3900
C5S H5SA 0.9500
C6S H6SA 0.9500
C7S C8S 1.3900
C7S C12S 1.3900
C7S H7SA 0.9500
C8S C9S 1.3900
C8S H8SA 0.9500
C9S C10S 1.3900
C9S H9SA 0.9500
C10S C11S 1.3900
C10S H10A 0.9500
C11S C12S 1.3900
C11S H11B 0.9500
C12S H12A 0.9500

loop_
_geom_torsion_atom_site_label_1
_geom_torsion_atom_site_label_2
_geom_torsion_atom_site_label_3
_geom_torsion_atom_site_label_4
_geom_torsion
B1 O1 N1 C1 -151.5(9)
B1 O1 N1 Fe1 16.1(11)
N5 Fe1 N1 C1 -158.6(8)
N4 Fe1 N1 C1 58.3(12)
N3 Fe1 N1 C1 114.4(8)
N2 Fe1 N1 C1 -3.1(8)
N6 Fe1 N1 C1 -82.8(8)
N5 Fe1 N1 O1 34.1(7)
N4 Fe1 N1 O1 -109.0(9)
N3 Fe1 N1 O1 -52.9(7)
N2 Fe1 N1 O1 -170.4(8)
N6 Fe1 N1 O1 109.8(7)
B2 O2 N2 C2 -154.2(9)
B2 O2 N2 Fe1 13.7(11)
N1 Fe1 N2 C2 -2.5(8)
N5 Fe1 N2 C2 58.0(12)
N4 Fe1 N2 C2 -158.6(8)
N3 Fe1 N2 C2 -82.7(8)
N6 Fe1 N2 C2 114.9(8)
N1 Fe1 N2 O2 -170.2(8)
N5 Fe1 N2 O2 -109.7(9)
N4 Fe1 N2 O2 33.6(7)
N3 Fe1 N2 O2 109.6(7)
N6 Fe1 N2 O2 -52.8(7)
B1 O3 N3 C3 -148.1(10)
B1 O3 N3 Fe1 14.3(11)
N1 Fe1 N3 C3 -162.8(8)
N5 Fe1 N3 C3 110.3(8)
N4 Fe1 N3 C3 -5.7(8)
N2 Fe1 N3 C3 -87.3(9)
N6 Fe1 N3 C3 52.4(12)
N1 Fe1 N3 O3 34.8(8)
N5 Fe1 N3 O3 -52.2(8)
N4 Fe1 N3 O3 -168.2(8)
N2 Fe1 N3 O3 110.3(7)
N6 Fe1 N3 O3 -110.1(9)
B2 O4 N4 C4 -154.2(10)
B2 O4 N4 Fe1 13.5(11)
N1 Fe1 N4 C4 57.7(12)
N5 Fe1 N4 C4 -81.1(9)
N3 Fe1 N4 C4 -0.1(8)
N2 Fe1 N4 C4 117.2(9)
N6 Fe1 N4 C4 -156.8(9)
N1 Fe1 N4 O4 -109.7(9)
N5 Fe1 N4 O4 111.6(7)
N3 Fe1 N4 O4 -167.4(8)
N2 Fe1 N4 O4 -50.2(7)
N6 Fe1 N4 O4 35.8(7)
B1 O5 N5 C5 -150.5(10)
B1 O5 N5 Fe1 17.1(11)
N1 Fe1 N5 C5 114.4(9)
N4 Fe1 N5 C5 -83.2(9)
N3 Fe1 N5 C5 -159.0(9)
N2 Fe1 N5 C5 55.7(12)
N6 Fe1 N5 C5 -2.7(8)
N1 Fe1 N5 O5 -52.8(8)
N4 Fe1 N5 O5 109.5(8)
N3 Fe1 N5 O5 33.7(8)
N2 Fe1 N5 O5 -111.6(9)
N6 Fe1 N5 O5 -170.0(8)
B2 O6 N6 C6 -150.0(10)
B2 O6 N6 Fe1 17.0(11)
N1 Fe1 N6 C6 -82.9(9)
N5 Fe1 N6 C6 -2.2(8)
N4 Fe1 N6 C6 114.0(8)
N3 Fe1 N6 C6 57.5(12)
N2 Fe1 N6 C6 -158.2(8)
N1 Fe1 N6 O6 110.2(7)
N5 Fe1 N6 O6 -169.1(8)
N4 Fe1 N6 O6 -53.0(7)
N3 Fe1 N6 O6 -109.5(9)
N2 Fe1 N6 O6 34.9(7)
N1 O1 B1 F1 171.6(8)
N1 O1 B1 O3 52.1(11)
N1 O1 B1 O5 -70.3(11)
N3 O3 B1 F1 170.9(8)
N3 O3 B1 O1 -69.5(10)
N3 O3 B1 O5 54.3(11)
N5 O5 B1 F1 170.9(8)
N5 O5 B1 O1 51.9(12)
N5 O5 B1 O3 -71.8(10)
N4 O4 B2 F2 171.0(9)
N4 O4 B2 O6 -68.7(11)
N4 O4 B2 O2 53.3(12)
N6 O6 B2 F2 172.3(8)
N6 O6 B2 O4 51.6(11)
N6 O6 B2 O2 -73.2(10)
N2 O2 B2 F2 171.9(8)
N2 O2 B2 O4 -68.7(11)
N2 O2 B2 O6 55.9(10)
O1 N1 C1 C2 175.3(8)
Fe1 N1 C1 C2 7.2(11)
O1 N1 C1 I1 -4.7(12)
Fe1 N1 C1 I1 -172.7(4)
O2 N2 C2 C1 175.4(8)
Fe1 N2 C2 C1 6.8(11)
O2 N2 C2 I2 -3.1(13)
Fe1 N2 C2 I2 -171.7(5)
N1 C1 C2 N2 -8.7(12)
I1 C1 C2 N2 171.2(7)
N1 C1 C2 I2 169.8(7)
I1 C1 C2 I2 -10.3(12)
O3 N3 C3 C4 173.4(9)
Fe1 N3 C3 C4 10.0(12)
O3 N3 C3 C7 -7.5(15)
Fe1 N3 C3 C7 -170.9(7)
O4 N4 C4 C3 173.3(9)
Fe1 N4 C4 C3 5.2(13)
O4 N4 C4 C13 -9.2(15)
Fe1 N4 C4 C13 -177.3(8)
N3 C3 C4 N4 -9.4(14)
C7 C3 C4 N4 171.5(9)
N3 C3 C4 C13 173.0(10)
C7 C3 C4 C13 -6.1(17)
O5 N5 C5 C6 174.4(8)
Fe1 N5 C5 C6 6.3(12)
O5 N5 C5 C19 -2.5(15)
Fe1 N5 C5 C19 -170.6(7)
O6 N6 C6 C5 173.6(8)
Fe1 N6 C6 C5 6.0(12)
O6 N6 C6 C25 -3.2(14)
Fe1 N6 C6 C25 -170.8(7)
N5 C5 C6 N6 -7.7(13)
C19 C5 C6 N6 169.2(9)
N5 C5 C6 C25 169.1(9)
C19 C5 C6 C25 -14.0(16)
N3 C3 C7 C8 134.8(9)
C4 C3 C7 C8 -46.2(13)
N3 C3 C7 C12 -51.1(13)
C4 C3 C7 C12 127.9(10)
C12 C7 C8 C9 0.0
C3 C7 C8 C9 174.2(8)
C7 C8 C9 C10 0.0
C8 C9 C10 C11 0.0
C9 C10 C11 C12 0.0
C10 C11 C12 C7 0.0
C8 C7 C12 C11 0.0
C3 C7 C12 C11 -174.0(8)
N4 C4 C13 C14 -50.9(13)
C3 C4 C13 C14 126.3(10)
N4 C4 C13 C18 135.9(10)
C3 C4 C13 C18 -46.8(13)
C18 C13 C14 C15 0.0
C4 C13 C14 C15 -173.1(8)
C13 C14 C15 C16 0.0
C14 C15 C16 C17 0.0
C15 C16 C17 C18 0.0
C16 C17 C18 C13 0.0
C14 C13 C18 C17 0.0
C4 C13 C18 C17 173.1(8)
N5 C5 C19 C20 134.9(9)
C6 C5 C19 C20 -41.5(12)
N5 C5 C19 C24 -48.5(13)
C6 C5 C19 C24 135.1(9)
C24 C19 C20 C21 0.0
C5 C19 C20 C21 176.6(8)
C19 C20 C21 C22 0.0
C20 C21 C22 C23 0.0
C21 C22 C23 C24 0.0
C22 C23 C24 C19 0.0
C20 C19 C24 C23 0.0
C5 C19 C24 C23 -176.6(8)
N6 C6 C25 C26 -41.6(12)
C5 C6 C25 C26 141.9(9)
N6 C6 C25 C30 137.7(9)
C5 C6 C25 C30 -38.8(12)
C30 C25 C26 C27 0.0
C6 C25 C26 C27 179.3(8)
C25 C26 C27 C28 0.0
C26 C27 C28 C29 0.0
C27 C28 C29 C30 0.0
C28 C29 C30 C25 0.0
C26 C25 C30 C29 0.0
C6 C25 C30 C29 -179.3(8)
C6S C1S C2S C3S 0.0
C1S C2S C3S C4S 0.0
C2S C3S C4S C5S 0.0
C3S C4S C5S C6S 0.0
C4S C5S C6S C1S 0.0
C2S C1S C6S C5S 0.0
C12S C7S C8S C9S 0.0
C7S C8S C9S C10S 0.0
C8S C9S C10S C11S 0.0
C9S C10S C11S C12S 0.0
C10S C11S C12S C7S 0.0
C8S C7S C12S C11S 0.0
